data_2006833
loop_
_publ_author_name
'Satto, Christine'
'Millet, Patrice'
'Galy, Jean'

_publ_contact_author
;
Dr. Patrice Millet
C.E.M.E.S. - C.N.R.S.
29 rue Jeanne Marvig
BP 4347
31055 Toulouse Cedex
France
;
_publ_section_title
;
 Lithium Vanadium Metasilicate, LiVSi~2~O~6~
;
_journal_issue 12
_journal_name_full 'Acta Crystallographica Section C'
_journal_page_first 1727
_journal_page_last 1728
_journal_paper_doi 10.1107/S0108270197008585
_journal_volume 53
_journal_year 1997
_chemical_formula_iupac 'Li1 V1 Si2 O6'
_chemical_formula_moiety ' C0 H0 V1 Si2 O6 Li1 '
_chemical_formula_sum 'Li O6 Si2 V'
_chemical_formula_weight 210.04
_chemical_name_systematic
;
vanadium lithium metasilicate
;
_space_group_IT_number 15
_symmetry_cell_setting monoclinic
_symmetry_space_group_name_Hall '-C 2yc'
_symmetry_space_group_name_H-M 'C 1 2/c 1'
_audit_creation_method CRYSTALS
_cell_angle_alpha 90.000
_cell_angle_beta 109.69(3)
_cell_angle_gamma 90.000
_cell_formula_units_Z 4.00
_cell_length_a 9.634(4)
_cell_length_b 8.586(2)
_cell_length_c 5.304(2)
_cell_measurement_reflns_used 25
_cell_measurement_temperature 293(2)
_cell_measurement_theta_max 19.30
_cell_measurement_theta_min 3.25
_cell_volume 413.1(3)
_computing_cell_refinement 'CAD-4 EXPRESS'
_computing_data_collection 'CAD-4 EXPRESS (Enraf-Nonius, 1994)'
_computing_data_reduction 'CRYSTALS (Watkin, Carruthers & Betteridge, 1985)'
_computing_molecular_graphics 'ORTEPII (Johnson, 1976)'
_computing_publication_material 'CRYSTALS '
_computing_structure_refinement CRYSTALS
_computing_structure_solution 'SHELXS86 (Sheldrick, 1985)'
_diffrn_ambient_temperature 293(2)
_diffrn_measurement_device '  Enraf-nonius CAD4 '
_diffrn_measurement_method 2\q/\w
_diffrn_radiation_monochromator graphite
_diffrn_radiation_source 'fine-focus sealed tube'
_diffrn_radiation_type 'Mo K\a'
_diffrn_radiation_wavelength 0.71069
_diffrn_reflns_av_R_equivalents 0.01
_diffrn_reflns_limit_h_max 11
_diffrn_reflns_limit_h_min -12
_diffrn_reflns_limit_k_max 11
_diffrn_reflns_limit_k_min -6
_diffrn_reflns_limit_l_max 6
_diffrn_reflns_limit_l_min 0
_diffrn_reflns_number 1190
_diffrn_reflns_theta_max 28.00
_diffrn_reflns_theta_min 1.00
_diffrn_standards_decay_% 0.4
_diffrn_standards_interval_count ' 3 every 200'
_diffrn_standards_interval_time '3 every 60'
_diffrn_standards_number 6
_exptl_absorpt_coefficient_mu 2.84
_exptl_absorpt_correction_T_max 0.893
_exptl_absorpt_correction_T_min 0.786
_exptl_absorpt_correction_type empirical
_exptl_absorpt_process_details '\y scan (North, Phillips & Mathews, 1968)'
_exptl_crystal_colour ' translucent pale green '
_exptl_crystal_density_diffrn 3.38
_exptl_crystal_description 'parallelepiped '
_exptl_crystal_F_000 409.78
_exptl_crystal_size_max 0.12
_exptl_crystal_size_mid 0.06
_exptl_crystal_size_min 0.04
_refine_diff_density_max 0.37
_refine_diff_density_min -0.58
_refine_ls_extinction_coef 4.7(8)
_refine_ls_extinction_method 'Larson (1970)'
_refine_ls_goodness_of_fit_obs 1.0784
_refine_ls_matrix_type full
_refine_ls_number_parameters 48
_refine_ls_number_reflns 427
_refine_ls_R_factor_obs .0189
_refine_ls_shift/esd_max 0.000512
_refine_ls_structure_factor_coef F
_refine_ls_weighting_scheme
;
Weights:  Chebychev polynomial (Carruthers & Watkin, 1979)
;
_refine_ls_wR_factor_obs .0162
_reflns_number_observed 427
_reflns_number_total 481
_reflns_observed_criterion >3\s(I)
_cod_data_source_file jz1217.cif
_cod_data_source_block CRYSTALS_cif
_cod_depositor_comments
;
The following automatic conversions were performed:
'_symmetry_cell_setting' value 'Monoclinic ' changed to 'monoclinic'
according to '/home/saulius/struct/CIF-dictionaries/cif_core.dic'
dictionary named 'cif_core.dic' version 2.4.1 from 2010-06-29.

Automatic conversion script
Id: cif_fix_enum 1527 2010-12-29 10:47:43Z saulius 

The following automatic conversions were performed:

'_symmetry_cell_setting' value 'Monoclinic ' changed to 'monoclinic'
according to /home/saulius/struct/CIF-dictionaries/cif_core.dic
dictionary named 'cif_core.dic' version 2.4.1 from 2010-06-29.

Automatic conversion script
Id: cif_fix_values 1715 2011-07-08 13:25:40Z adriana 
;
_cod_original_cell_volume 413.1(2)
_cod_original_sg_symbol_Hall '-C 2yc '
_cod_original_sg_symbol_H-M 'C 2/c'
_cod_original_formula_sum 'Li1 O6 Si2 V1'
_cod_database_code 2006833

loop_
_symmetry_equiv_pos_as_xyz
x,y,z
-x,-y,-z
x+1/2,y+1/2,z
-x+1/2,-y+1/2,-z
-x,y,-z+1/2
x,-y,z+1/2
-x+1/2,y+1/2,-z+1/2
x+1/2,-y+1/2,z+1/2

loop_
_atom_site_aniso_label
_atom_site_aniso_U_11
_atom_site_aniso_U_22
_atom_site_aniso_U_33
_atom_site_aniso_U_12
_atom_site_aniso_U_13
_atom_site_aniso_U_23
V1 .0041(2) .0034(2) .0053(2) .0000 .00160(10) .0000
Si1 .0044(2) .0046(2) .0053(2) -.00070(10) .0016(2) -.00030(10)
O1 .0048(5) .0060(5) .0066(5) .0010(4) .0014(4) .0000(4)
O2 .0101(6) .0079(6) .0115(6) -.0030(4) .0047(5) -.0013(4)
O3 .0068(6) .0142(6) .0086(5) .0000(5) .0026(4) -.0041(5)
Li1 .019(2) .016(2) .016(2) .0000 .006(2) .0000

loop_
_atom_site_label
_atom_site_fract_x
_atom_site_fract_y
_atom_site_fract_z
_atom_site_U_iso_or_equiv
_atom_site_thermal_displace_type
_atom_site_occupancy
V1 .0000 .09408(4) .2500 .0042 Uani 1.0000
Si1 .20309(5) .40936(5) .23099(9) .0047 Uani 1.0000
O1 -.11680(10) .08640(10) -.1559(2) .0058 Uani 1.0000
O2 .13110(10) .24030(10) .1729(3) .0090 Uani 1.0000
O3 .14430(10) .5026(2) .4418(2) .0089 Uani 1.0000
Li1 .0000 .7343(6) .2500 .0169 Uani 1.0000

loop_
_atom_type_symbol
_atom_type_scat_dispersion_real
_atom_type_scat_dispersion_imag
_atom_type_scat_source
'Li  ' 0.0000 0.0000 International_Tables_Vol_IV_Table_2.2B
'Si  ' 0.0720 0.0710 International_Tables_Vol_IV_Table_2.2B
'V   ' 0.2670 0.5300 International_Tables_Vol_IV_Table_2.2B
'O   ' 0.0080 0.0060 International_Tables_Vol_IV_Table_2.2B

loop_
_geom_angle_atom_site_label_1
_geom_angle_atom_site_label_2
_geom_angle_atom_site_label_3
_geom_angle_site_symmetry_1
_geom_angle_site_symmetry_3
_geom_angle
_geom_angle_publ_flag
O1 V1 O1 . 2_555 82.79(5) no
O1 V1 O1 . 5_555 176.33(7) no
O1 V1 O1 2_555 5_555 94.45(4) no
O1 V1 O1 . 6_555 94.45(4) no
O1 V1 O1 2_555 6_555 83.24(7) no
O1 V1 O1 5_555 6_555 82.79(5) no
O1 V1 O2 . . 88.03(5) no
O1 V1 O2 2_555 . 89.32(5) no
O1 V1 O2 5_555 . 94.38(5) no
O1 V1 O2 6_555 . 171.78(5) no
O1 V1 O2 . 5_555 94.38(5) no
O1 V1 O2 2_555 5_555 171.78(5) no
O1 V1 O2 5_555 5_555 88.03(5) no
O1 V1 O2 6_555 5_555 89.32(5) no
O2 V1 O2 . 5_555 98.34(5) no
O2 Si1 O3 . . 110.61(4) no
O2 Si1 O3 . 6_564 104.46(5) no
O2 Si1 O1 . 8_555 115.49(4) no
O3 Si1 O3 . 6_564 109.14(5) no
O3 Si1 O1 . 8_555 108.04(5) no
O3 Si1 O1 6_564 8_555 108.92(4) no

loop_
_geom_bond_atom_site_label_1
_geom_bond_atom_site_label_2
_geom_bond_site_symmetry_1
_geom_bond_site_symmetry_2
_geom_bond_distance
_geom_bond_publ_flag
V1 O1 . . 2.0670(10) yes
V1 O1 . 2_555 2.0720(10) yes
V1 O1 . 5_555 2.0670(10) no
V1 O1 . 6_555 2.0720(10) no
V1 O2 . . 1.9200(10) yes
V1 O2 . 5_555 1.9200(10) no
Si1 O1 . 8_555 1.6340(10) yes
Si1 O2 . . 1.5930(10) yes
Si1 O3 . . 1.6250(10) yes
Si1 O3 . 6_564 1.6310(10) yes
Li1 O1 . 6_565 2.065(4) yes
Li1 O1 . 2_565 2.065(4) no
Li1 O2 . 6_565 2.1840(10) yes
Li1 O2 . 2_565 2.1840(10) no
Li1 O3 . . 2.444(4) yes
Li1 O3 . 5_555 2.444(4) no
V1 V1 . 2_555 3.1050(10) yes
Si1 Si1 . 6_565 3.0750(10) yes
